data_7035977
loop_
_publ_author_name
'Rajashekhar, Bijja'
'Roymuhury, Sagnik K.'
'Chakraborty, Debashis'
'Ramkumar, Venkatachalam'

_publ_section_title
;
 Group 4 metal complexes of Trost's semi-crown ligand: synthesis,
 structural characterization and studies on the ring-opening
 polymerization of lactides and \e-caprolactone.
;
_journal_issue 37
_journal_name_full 'Dalton transactions (Cambridge, England : 2003)'
_journal_page_first 16280
_journal_page_last 16293
_journal_paper_doi 10.1039/c5dt02267c
_journal_volume 44
_journal_year 2015
_chemical_formula_moiety 'C86 H88 N4 O6 Zr'
_chemical_formula_sum 'C86 H88 N4 O6 Zr'
_chemical_formula_weight 1364.82
_chemical_name_systematic Zr
_chemical_properties_physical 'Air-sensitive, Moisture-sensitive'
_space_group_crystal_system orthorhombic
_space_group_IT_number 20
_space_group_name_Hall 'C 2c 2'
_space_group_name_H-M_alt 'C 2 2 21'
_symmetry_space_group_name_Hall 'C 2c 2'
_symmetry_space_group_name_H-M 'C 2 2 21'
_atom_sites_solution_hydrogens mixed
_audit_creation_method SHELXL-2014/7
_audit_update_record
;
2015-07-20 deposited with the CCDC.
2015-07-28 downloaded from the CCDC.
;
_cell_angle_alpha 90
_cell_angle_beta 90
_cell_angle_gamma 90
_cell_formula_units_Z 4
_cell_length_a 16.9781(12)
_cell_length_b 20.6006(10)
_cell_length_c 24.9765(17)
_cell_measurement_reflns_used 3816
_cell_measurement_temperature 173(2)
_cell_measurement_theta_max 22.78
_cell_measurement_theta_min 2.25
_cell_volume 8735.8(10)
_computing_cell_refinement 'Bruker SMART'
_computing_data_collection 'Bruker SMART'
_computing_data_reduction 'Bruker SAINT'
_computing_molecular_graphics 'Bruker SHELXTL'
_computing_publication_material 'Bruker SHELXTL'
_computing_structure_refinement 'SHELXL-2014/7 (Sheldrick, 2014)'
_computing_structure_solution 'Bruker SHELXTL'
_diffrn_ambient_temperature 173(2)
_diffrn_measured_fraction_theta_full 0.949
_diffrn_measured_fraction_theta_max 0.949
_diffrn_measurement_device_type 'Bruker APEXII CCD area detector'
_diffrn_measurement_method 'phi and omega scans'
_diffrn_radiation_type MoK\a
_diffrn_radiation_wavelength 0.71073
_diffrn_reflns_av_R_equivalents 0.0464
_diffrn_reflns_av_unetI/netI 0.0764
_diffrn_reflns_laue_measured_fraction_full 0.949
_diffrn_reflns_laue_measured_fraction_max 0.949
_diffrn_reflns_limit_h_max 19
_diffrn_reflns_limit_h_min -14
_diffrn_reflns_limit_k_max 23
_diffrn_reflns_limit_k_min -17
_diffrn_reflns_limit_l_max 29
_diffrn_reflns_limit_l_min -18
_diffrn_reflns_number 13755
_diffrn_reflns_point_group_measured_fraction_full 0.853
_diffrn_reflns_point_group_measured_fraction_max 0.853
_diffrn_reflns_theta_full 24.998
_diffrn_reflns_theta_max 24.998
_diffrn_reflns_theta_min 2.139
_exptl_absorpt_coefficient_mu 0.173
_exptl_absorpt_correction_T_max 0.963
_exptl_absorpt_correction_T_min 0.942
_exptl_absorpt_correction_type multi-scan
_exptl_absorpt_process_details 'SADABS V2014/5(Bruker AXS.Inc)'
_exptl_crystal_colour white
_exptl_crystal_density_diffrn 1.038
_exptl_crystal_description Block
_exptl_crystal_F_000 2880
_exptl_crystal_size_max 0.350
_exptl_crystal_size_mid 0.280
_exptl_crystal_size_min 0.220
_platon_squeeze_details
;
;
_refine_diff_density_max 0.699
_refine_diff_density_min -0.413
_refine_diff_density_rms 0.059
_refine_ls_abs_structure_details
; 
 Flack x determined using 1895 quotients [(I+)-(I-)]/[(I+)+(I-)] 
 (Parsons, Flack and Wagner, Acta Cryst. B69 (2013) 249-259). 
;
_refine_ls_abs_structure_Flack -0.05(3)
_refine_ls_extinction_coef 0.00013(12)
_refine_ls_extinction_expression Fc^*^=kFc[1+0.001xFc^2^\l^3^/sin(2\q)]^-1/4^
_refine_ls_extinction_method 'SHELXL-2014/7 (Sheldrick 2014'
_refine_ls_goodness_of_fit_ref 1.028
_refine_ls_hydrogen_treatment mixed
_refine_ls_matrix_type full
_refine_ls_number_parameters 426
_refine_ls_number_reflns 6568
_refine_ls_number_restraints 0
_refine_ls_restrained_S_all 1.028
_refine_ls_R_factor_all 0.0642
_refine_ls_R_factor_gt 0.0494
_refine_ls_shift/su_max 0.001
_refine_ls_shift/su_mean 0.000
_refine_ls_structure_factor_coef Fsqd
_refine_ls_weighting_details 'w=1/[\s^2^(Fo^2^)+(0.0619P)^2^] where P=(Fo^2^+2Fc^2^)/3'
_refine_ls_weighting_scheme calc
_refine_ls_wR_factor_gt 0.1118
_refine_ls_wR_factor_ref 0.1182
_reflns_Friedel_coverage 0.648
_reflns_friedel_fraction_full 0.738
_reflns_friedel_fraction_max 0.738
_reflns_number_gt 5419
_reflns_number_total 6568
_reflns_threshold_expression 'I > 2\s(I)'
_cod_data_source_file c5dt02267c2.cif
_cod_data_source_block Zr
_cod_depositor_comments 'Adding full bibliography for 7035976--7035978.cif.'
_cod_database_code 7035977
_shelx_shelxl_version_number 2014/7
_shelx_space_group_comment
; 
The symmetry employed for this shelxl refinement is uniquely defined 
by the following loop, which should always be used as a source of 
symmetry information in preference to the above space-group names. 
They are only intended as comments. 
;
_shelx_estimated_absorpt_t_min 0.942
_shelx_estimated_absorpt_t_max 0.963

loop_
_space_group_symop_operation_xyz
'x, y, z'
'-x, -y, z+1/2'
'x, -y, -z'
'-x, y, -z+1/2'
'x+1/2, y+1/2, z'
'-x+1/2, -y+1/2, z+1/2'
'x+1/2, -y+1/2, -z'
'-x+1/2, y+1/2, -z+1/2'

loop_
_atom_site_label
_atom_site_type_symbol
_atom_site_fract_x
_atom_site_fract_y
_atom_site_fract_z
_atom_site_U_iso_or_equiv
_atom_site_adp_type
_atom_site_occupancy
_atom_site_site_symmetry_order
_atom_site_calc_flag
_atom_site_refinement_flags_posn
_atom_site_refinement_flags_adp
_atom_site_refinement_flags_occupancy
C12 C 0.7223(2) 0.6673(2) 0.80673(16) 0.0487(17) Uani 1 1 d G . .
C13 C 0.7094(3) 0.6175(2) 0.77018(19) 0.0586(19) Uani 1 1 d G . .
H13 H 0.6727 0.5841 0.7782 0.070 Uiso 1 1 calc R U .
C14 C 0.7501(3) 0.6167(3) 0.72192(17) 0.101(2) Uani 1 1 d G . .
H14 H 0.7413 0.5827 0.6969 0.122 Uiso 1 1 calc R U .
C15 C 0.8038(3) 0.6656(3) 0.71020(19) 0.115(4) Uani 1 1 d G . .
H15 H 0.8316 0.6651 0.6772 0.138 Uiso 1 1 calc R U .
C16 C 0.8167(3) 0.7154(3) 0.7468(3) 0.101(2) Uani 1 1 d G . .
H16 H 0.8534 0.7488 0.7387 0.122 Uiso 1 1 calc R U .
C17 C 0.7760(3) 0.7162(2) 0.7950(2) 0.077(3) Uani 1 1 d G . .
H17 H 0.7848 0.7502 0.8200 0.092 Uiso 1 1 calc R U .
C1 C 0.7736(4) 0.5934(3) 0.9706(2) 0.059(2) Uani 1 1 d . . .
H1A H 0.8146 0.6183 0.9899 0.070 Uiso 1 1 calc R U .
H1B H 0.7842 0.5465 0.9751 0.070 Uiso 1 1 calc R U .
C2 C 0.6951(5) 0.6098(5) 0.9909(3) 0.091(3) Uani 1 1 d . . .
H2A H 0.6942 0.6549 1.0045 0.110 Uiso 1 1 calc R U .
H2B H 0.6801 0.5802 1.0204 0.110 Uiso 1 1 calc R U .
C3 C 0.6390(4) 0.6026(3) 0.9445(2) 0.0543(18) Uani 1 1 d . . .
H3A H 0.5991 0.6376 0.9448 0.065 Uiso 1 1 calc R U .
H3B H 0.6117 0.5601 0.9460 0.065 Uiso 1 1 calc R U .
C4 C 0.6910(3) 0.6072(3) 0.8940(2) 0.0366(14) Uani 1 1 d . . .
H4 H 0.6841 0.5675 0.8715 0.044 Uiso 1 1 calc R U .
C5 C 0.6757(3) 0.6687(3) 0.8599(2) 0.0331(13) Uani 1 1 d . . .
C6 C 0.5899(3) 0.6785(3) 0.8457(2) 0.0370(14) Uani 1 1 d . . .
C7 C 0.5593(4) 0.7412(3) 0.8411(2) 0.0434(16) Uani 1 1 d . . .
H7 H 0.5918 0.7772 0.8497 0.052 Uiso 1 1 calc R U .
C8 C 0.4829(4) 0.7518(3) 0.8244(2) 0.0486(17) Uani 1 1 d . . .
H8 H 0.4626 0.7947 0.8223 0.058 Uiso 1 1 calc R U .
C9 C 0.4369(4) 0.7000(4) 0.8109(2) 0.0524(17) Uani 1 1 d . . .
H9 H 0.3846 0.7072 0.7986 0.063 Uiso 1 1 calc R U .
C10 C 0.4649(4) 0.6381(3) 0.8148(2) 0.0488(15) Uani 1 1 d . . .
H10 H 0.4322 0.6025 0.8054 0.059 Uiso 1 1 calc R U .
C11 C 0.5399(4) 0.6277(3) 0.8321(2) 0.0451(15) Uani 1 1 d . . .
H11 H 0.5586 0.5844 0.8351 0.054 Uiso 1 1 calc R U .
C18 C 0.8330(4) 0.5765(3) 0.8830(2) 0.0433(15) Uani 1 1 d . . .
H18A H 0.8850 0.5945 0.8929 0.052 Uiso 1 1 calc R U .
H18B H 0.8243 0.5865 0.8447 0.052 Uiso 1 1 calc R U .
C19 C 0.8368(3) 0.5034(3) 0.88902(18) 0.0372(12) Uani 1 1 d . . .
C20 C 0.7829(4) 0.4620(3) 0.8643(3) 0.0535(19) Uani 1 1 d . . .
H20 H 0.7409 0.4809 0.8445 0.064 Uiso 1 1 calc R U .
C21 C 0.7872(4) 0.3953(3) 0.8669(3) 0.062(2) Uani 1 1 d . . .
C22 C 0.8506(4) 0.3692(3) 0.8948(2) 0.0430(15) Uani 1 1 d . . .
H22 H 0.8562 0.3234 0.8964 0.052 Uiso 1 1 calc R U .
C23 C 0.9054(3) 0.4073(3) 0.9202(2) 0.0315(13) Uani 1 1 d . . .
C24 C 0.8973(3) 0.4753(2) 0.91921(18) 0.0292(13) Uani 1 1 d . . .
C25 C 0.7283(5) 0.3518(4) 0.8395(4) 0.115(4) Uani 1 1 d . . .
H25A H 0.7024 0.3758 0.8106 0.173 Uiso 1 1 calc R U .
H25B H 0.6887 0.3374 0.8655 0.173 Uiso 1 1 calc R U .
H25C H 0.7554 0.3139 0.8246 0.173 Uiso 1 1 calc R U .
C26 C 0.9747(3) 0.3765(2) 0.9481(2) 0.0301(13) Uani 1 1 d . . .
H26A H 0.9636 0.3746 0.9870 0.036 Uiso 1 1 calc R U .
H26B H 0.9803 0.3313 0.9351 0.036 Uiso 1 1 calc R U .
C27 C 1.1294(3) 0.3728(3) 1.0175(2) 0.0297(14) Uani 1 1 d . . .
C28 C 1.0765(3) 0.3226(3) 1.0461(2) 0.0353(14) Uani 1 1 d . . .
C29 C 1.0397(4) 0.3400(3) 1.0936(2) 0.0467(15) Uani 1 1 d . . .
H29 H 1.0459 0.3829 1.1070 0.056 Uiso 1 1 calc R U .
C30 C 0.9945(4) 0.2963(4) 1.1215(3) 0.064(2) Uani 1 1 d . . .
H30 H 0.9706 0.3082 1.1545 0.077 Uiso 1 1 calc R U .
C31 C 0.9842(5) 0.2342(4) 1.1008(4) 0.084(3) Uani 1 1 d . . .
H31 H 0.9522 0.2037 1.1194 0.101 Uiso 1 1 calc R U .
C32 C 1.0201(5) 0.2165(3) 1.0533(3) 0.065(2) Uani 1 1 d . . .
H32 H 1.0131 0.1740 1.0393 0.078 Uiso 1 1 calc R U .
C33 C 1.0657(4) 0.2605(3) 1.0269(2) 0.0458(16) Uani 1 1 d . . .
H33 H 1.0906 0.2481 0.9944 0.055 Uiso 1 1 calc R U .
C34 C 1.2146(3) 0.3574(2) 1.0322(2) 0.0320(13) Uani 1 1 d . . .
C35 C 1.2522(3) 0.3025(3) 1.0119(3) 0.0476(18) Uani 1 1 d . . .
H35 H 1.2234 0.2735 0.9897 0.057 Uiso 1 1 calc R U .
C36 C 1.3301(4) 0.2891(3) 1.0233(3) 0.0555(18) Uani 1 1 d . . .
H36 H 1.3549 0.2521 1.0081 0.067 Uiso 1 1 calc R U .
C37 C 1.3707(4) 0.3288(3) 1.0562(3) 0.0572(18) Uani 1 1 d . . .
H37 H 1.4237 0.3190 1.0652 0.069 Uiso 1 1 calc R U .
C38 C 1.3356(4) 0.3833(4) 1.0767(3) 0.063(2) Uani 1 1 d . . .
H38 H 1.3649 0.4116 1.0991 0.075 Uiso 1 1 calc R U .
C39 C 1.2571(4) 0.3979(3) 1.0649(2) 0.0407(15) Uani 1 1 d . . .
H39 H 1.2333 0.4357 1.0794 0.049 Uiso 1 1 calc R U .
C40 C 1.0636(3) 0.5747(3) 1.11851(19) 0.0328(13) Uani 1 1 d . . .
H40A H 1.0350 0.5349 1.1293 0.039 Uiso 1 1 calc R U .
H40B H 1.0452 0.6113 1.1410 0.039 Uiso 1 1 calc R U .
C41 C 1.1514(4) 0.5654(3) 1.1243(2) 0.0479(17) Uani 1 1 d . . .
H41A H 1.1643 0.5188 1.1287 0.058 Uiso 1 1 calc R U .
H41B H 1.1714 0.5894 1.1559 0.058 Uiso 1 1 calc R U .
C42 C 1.1876(3) 0.5919(3) 1.0730(2) 0.0381(14) Uani 1 1 d . . .
H42A H 1.2090 0.5562 1.0509 0.046 Uiso 1 1 calc R U .
H42B H 1.2307 0.6227 1.0814 0.046 Uiso 1 1 calc R U .
C43 C 1.1206(3) 0.6266(3) 1.0437(2) 0.0321(14) Uani 1 1 d . . .
H43 H 1.1160 0.6721 1.0572 0.039 Uiso 1 1 calc R U .
N1 N 0.7730(3) 0.6107(2) 0.91398(18) 0.0385(13) Uani 1 1 d . . .
N2 N 1.0504(3) 0.58894(18) 1.06024(14) 0.0247(10) Uani 1 1 d . . .
O1 O 0.94936(19) 0.51328(14) 0.94478(12) 0.0278(8) Uani 1 1 d . . .
O2 O 1.1089(2) 0.43625(15) 1.03397(12) 0.0269(8) Uani 1 1 d . . .
Zr1 Zr 1.03588(4) 0.5000 1.0000 0.02189(19) Uani 1 2 d S T P
O3 O 0.6991(3) 0.7225(2) 0.8919(2) 0.0555(15) Uani 1 1 d . . .
H1O H 0.731(4) 0.713(4) 0.903(3) 0.05(3) Uiso 1 1 d . . .

loop_
_atom_site_aniso_label
_atom_site_aniso_U_11
_atom_site_aniso_U_22
_atom_site_aniso_U_33
_atom_site_aniso_U_23
_atom_site_aniso_U_13
_atom_site_aniso_U_12
C12 0.027(4) 0.058(4) 0.061(4) 0.033(4) -0.007(3) 0.016(3)
C13 0.049(5) 0.099(6) 0.028(3) 0.009(4) -0.002(3) 0.025(4)
C14 0.068(5) 0.148(6) 0.088(5) 0.057(5) 0.016(4) 0.045(4)
C15 0.085(7) 0.190(11) 0.072(6) 0.074(7) 0.018(5) 0.069(8)
C16 0.068(5) 0.148(6) 0.088(5) 0.057(5) 0.016(4) 0.045(4)
C17 0.050(5) 0.082(6) 0.099(6) 0.055(5) 0.005(4) 0.022(4)
C1 0.081(6) 0.056(4) 0.039(4) -0.010(3) -0.025(4) 0.022(4)
C2 0.105(7) 0.117(7) 0.053(5) 0.023(5) -0.001(5) 0.040(5)
C3 0.057(5) 0.060(4) 0.046(4) 0.002(3) 0.004(3) -0.001(3)
C4 0.045(4) 0.031(3) 0.034(3) -0.004(2) -0.008(3) -0.002(3)
C5 0.035(4) 0.028(3) 0.036(3) 0.002(2) -0.012(3) 0.008(3)
C6 0.039(4) 0.037(3) 0.035(3) -0.004(3) -0.004(3) 0.004(3)
C7 0.046(4) 0.050(4) 0.034(3) -0.006(3) -0.007(3) 0.005(3)
C8 0.042(5) 0.062(4) 0.042(3) -0.004(3) -0.013(3) 0.017(3)
C9 0.035(4) 0.079(5) 0.044(4) -0.005(3) -0.009(3) 0.005(4)
C10 0.031(4) 0.062(4) 0.053(4) -0.008(3) -0.006(3) -0.009(4)
C11 0.043(4) 0.045(3) 0.046(3) -0.008(3) -0.004(3) 0.005(3)
C18 0.044(4) 0.046(4) 0.040(3) 0.001(3) -0.018(3) 0.008(3)
C19 0.039(3) 0.042(3) 0.031(2) -0.008(3) -0.011(2) 0.010(4)
C20 0.056(5) 0.039(4) 0.066(4) -0.017(3) -0.034(4) 0.013(3)
C21 0.057(5) 0.051(4) 0.078(5) -0.032(4) -0.038(4) 0.017(4)
C22 0.043(4) 0.032(3) 0.054(4) -0.013(3) -0.014(3) 0.005(3)
C23 0.036(4) 0.030(3) 0.028(3) -0.004(2) -0.003(2) 0.002(3)
C24 0.030(3) 0.038(3) 0.020(2) -0.003(2) -0.001(2) 0.002(2)
C25 0.100(8) 0.052(5) 0.194(11) -0.037(6) -0.102(8) 0.011(5)
C26 0.038(4) 0.022(3) 0.030(3) -0.005(2) 0.002(3) 0.002(3)
C27 0.029(3) 0.028(3) 0.032(3) -0.004(2) -0.003(2) 0.002(2)
C28 0.034(4) 0.031(3) 0.041(3) 0.012(3) -0.007(3) 0.009(3)
C29 0.053(4) 0.044(3) 0.043(3) 0.017(3) 0.002(3) 0.005(3)
C30 0.068(5) 0.068(5) 0.056(4) 0.023(4) 0.016(4) 0.005(4)
C31 0.060(6) 0.054(5) 0.139(8) 0.042(5) 0.009(5) -0.017(4)
C32 0.075(6) 0.046(4) 0.074(5) 0.008(4) 0.000(5) -0.011(4)
C33 0.053(4) 0.033(3) 0.052(4) 0.007(3) -0.008(3) -0.006(3)
C34 0.033(4) 0.032(3) 0.031(3) 0.003(2) -0.005(3) 0.004(3)
C35 0.036(4) 0.042(3) 0.065(5) -0.009(3) -0.017(3) 0.008(3)
C36 0.055(5) 0.051(4) 0.061(4) -0.004(3) -0.010(4) 0.017(4)
C37 0.040(4) 0.071(5) 0.060(4) 0.003(4) -0.010(4) 0.015(4)
C38 0.057(5) 0.068(5) 0.063(5) -0.021(4) -0.033(4) 0.013(4)
C39 0.035(4) 0.050(4) 0.038(3) -0.007(3) -0.012(3) 0.012(3)
C40 0.036(4) 0.042(3) 0.021(2) -0.001(2) 0.001(2) -0.007(3)
C41 0.046(4) 0.069(4) 0.029(3) 0.004(3) -0.002(3) -0.002(3)
C42 0.035(4) 0.042(3) 0.036(3) -0.004(3) -0.008(3) -0.003(3)
C43 0.040(4) 0.025(3) 0.031(3) -0.002(2) 0.005(3) -0.013(3)
N1 0.049(4) 0.029(3) 0.037(3) 0.001(2) -0.022(2) 0.009(2)
N2 0.030(3) 0.024(2) 0.0207(19) 0.0044(16) 0.0005(18) -0.005(2)
O1 0.029(2) 0.027(2) 0.0274(15) -0.0019(14) -0.0096(15) 0.0023(16)
O2 0.030(2) 0.0249(19) 0.0258(18) -0.0020(14) -0.0033(16) 0.0038(16)
Zr1 0.0244(4) 0.0199(3) 0.0214(3) 0.0001(3) 0.000 0.000
O3 0.053(4) 0.037(3) 0.077(3) 0.000(2) -0.037(3) 0.004(2)

loop_
_atom_type_symbol
_atom_type_description
_atom_type_scat_dispersion_real
_atom_type_scat_dispersion_imag
_atom_type_scat_source
C C 0.0033 0.0016 'International Tables Vol C Tables 4.2.6.8 and 6.1.1.4'
H H 0.0000 0.0000 'International Tables Vol C Tables 4.2.6.8 and 6.1.1.4'
N N 0.0061 0.0033 'International Tables Vol C Tables 4.2.6.8 and 6.1.1.4'
O O 0.0106 0.0060 'International Tables Vol C Tables 4.2.6.8 and 6.1.1.4'
Zr Zr -2.9673 0.5597 'International Tables Vol C Tables 4.2.6.8 and 6.1.1.4'

loop_
_geom_angle_atom_site_label_1
_geom_angle_atom_site_label_2
_geom_angle_atom_site_label_3
_geom_angle
_geom_angle_site_symmetry_1
_geom_angle_site_symmetry_3
C13 C12 C17 120.0 . .
C13 C12 C5 119.8(4) . .
C17 C12 C5 120.1(4) . .
C12 C13 C14 120.0 . .
C12 C13 H13 120.0 . .
C14 C13 H13 120.0 . .
C15 C14 C13 120.0 . .
C15 C14 H14 120.0 . .
C13 C14 H14 120.0 . .
C14 C15 C16 120.0 . .
C14 C15 H15 120.0 . .
C16 C15 H15 120.0 . .
C15 C16 C17 120.0 . .
C15 C16 H16 120.0 . .
C17 C16 H16 120.0 . .
C16 C17 C12 120.0 . .
C16 C17 H17 120.0 . .
C12 C17 H17 120.0 . .
N1 C1 C2 105.8(5) . .
N1 C1 H1A 110.6 . .
C2 C1 H1A 110.6 . .
N1 C1 H1B 110.6 . .
C2 C1 H1B 110.6 . .
H1A C1 H1B 108.7 . .
C1 C2 C3 106.6(6) . .
C1 C2 H2A 110.4 . .
C3 C2 H2A 110.4 . .
C1 C2 H2B 110.4 . .
C3 C2 H2B 110.4 . .
H2A C2 H2B 108.6 . .
C2 C3 C4 105.1(6) . .
C2 C3 H3A 110.7 . .
C4 C3 H3A 110.7 . .
C2 C3 H3B 110.7 . .
C4 C3 H3B 110.7 . .
H3A C3 H3B 108.8 . .
N1 C4 C3 105.4(4) . .
N1 C4 C5 107.7(4) . .
C3 C4 C5 113.8(5) . .
N1 C4 H4 109.9 . .
C3 C4 H4 109.9 . .
C5 C4 H4 109.9 . .
O3 C5 C6 107.3(5) . .
O3 C5 C12 110.8(5) . .
C6 C5 C12 107.1(4) . .
O3 C5 C4 106.3(4) . .
C6 C5 C4 113.6(5) . .
C12 C5 C4 111.7(4) . .
C11 C6 C7 116.7(5) . .
C11 C6 C5 123.0(5) . .
C7 C6 C5 120.1(5) . .
C8 C7 C6 121.5(6) . .
C8 C7 H7 119.3 . .
C6 C7 H7 119.3 . .
C9 C8 C7 119.3(6) . .
C9 C8 H8 120.4 . .
C7 C8 H8 120.4 . .
C10 C9 C8 120.8(6) . .
C10 C9 H9 119.6 . .
C8 C9 H9 119.6 . .
C11 C10 C9 119.8(6) . .
C11 C10 H10 120.1 . .
C9 C10 H10 120.1 . .
C10 C11 C6 122.0(6) . .
C10 C11 H11 119.0 . .
C6 C11 H11 119.0 . .
N1 C18 C19 117.2(5) . .
N1 C18 H18A 108.0 . .
C19 C18 H18A 108.0 . .
N1 C18 H18B 108.0 . .
C19 C18 H18B 108.0 . .
H18A C18 H18B 107.2 . .
C20 C19 C24 117.9(6) . .
C20 C19 C18 122.4(5) . .
C24 C19 C18 119.8(5) . .
C21 C20 C19 123.6(6) . .
C21 C20 H20 118.2 . .
C19 C20 H20 118.2 . .
C20 C21 C22 116.8(6) . .
C20 C21 C25 122.3(6) . .
C22 C21 C25 120.8(6) . .
C23 C22 C21 122.4(5) . .
C23 C22 H22 118.8 . .
C21 C22 H22 118.8 . .
C22 C23 C24 119.6(5) . .
C22 C23 C26 120.1(5) . .
C24 C23 C26 120.3(5) . .
O1 C24 C19 119.9(5) . .
O1 C24 C23 120.5(4) . .
C19 C24 C23 119.6(5) . .
C21 C25 H25A 109.5 . .
C21 C25 H25B 109.5 . .
H25A C25 H25B 109.5 . .
C21 C25 H25C 109.5 . .
H25A C25 H25C 109.5 . .
H25B C25 H25C 109.5 . .
N2 C26 C23 114.1(4) 3_567 .
N2 C26 H26A 108.7 3_567 .
C23 C26 H26A 108.7 . .
N2 C26 H26B 108.7 3_567 .
C23 C26 H26B 108.7 . .
H26A C26 H26B 107.6 . .
O2 C27 C34 110.9(4) . .
O2 C27 C43 104.9(4) . 3_567
C34 C27 C43 109.5(4) . 3_567
O2 C27 C28 109.9(4) . .
C34 C27 C28 107.5(4) . .
C43 C27 C28 114.2(5) 3_567 .
C33 C28 C29 118.6(5) . .
C33 C28 C27 122.5(5) . .
C29 C28 C27 118.9(5) . .
C30 C29 C28 121.0(6) . .
C30 C29 H29 119.5 . .
C28 C29 H29 119.5 . .
C29 C30 C31 119.0(7) . .
C29 C30 H30 120.5 . .
C31 C30 H30 120.5 . .
C32 C31 C30 120.4(7) . .
C32 C31 H31 119.8 . .
C30 C31 H31 119.8 . .
C33 C32 C31 119.4(7) . .
C33 C32 H32 120.3 . .
C31 C32 H32 120.3 . .
C32 C33 C28 121.6(6) . .
C32 C33 H33 119.2 . .
C28 C33 H33 119.2 . .
C39 C34 C35 118.0(5) . .
C39 C34 C27 121.0(5) . .
C35 C34 C27 121.0(5) . .
C36 C35 C34 121.7(6) . .
C36 C35 H35 119.1 . .
C34 C35 H35 119.1 . .
C37 C36 C35 119.6(6) . .
C37 C36 H36 120.2 . .
C35 C36 H36 120.2 . .
C36 C37 C38 120.1(6) . .
C36 C37 H37 119.9 . .
C38 C37 H37 119.9 . .
C37 C38 C39 120.8(6) . .
C37 C38 H38 119.6 . .
C39 C38 H38 119.6 . .
C34 C39 C38 119.8(6) . .
C34 C39 H39 120.1 . .
C38 C39 H39 120.1 . .
N2 C40 C41 105.3(4) . .
N2 C40 H40A 110.7 . .
C41 C40 H40A 110.7 . .
N2 C40 H40B 110.7 . .
C41 C40 H40B 110.7 . .
H40A C40 H40B 108.8 . .
C40 C41 C42 105.8(5) . .
C40 C41 H41A 110.6 . .
C42 C41 H41A 110.6 . .
C40 C41 H41B 110.6 . .
C42 C41 H41B 110.6 . .
H41A C41 H41B 108.7 . .
C41 C42 C43 105.7(5) . .
C41 C42 H42A 110.6 . .
C43 C42 H42A 110.6 . .
C41 C42 H42B 110.6 . .
C43 C42 H42B 110.6 . .
H42A C42 H42B 108.7 . .
N2 C43 C42 102.8(4) . .
N2 C43 C27 111.1(4) . 3_567
C42 C43 C27 114.1(5) . 3_567
N2 C43 H43 109.6 . .
C42 C43 H43 109.6 . .
C27 C43 H43 109.6 3_567 .
C1 N1 C18 113.0(4) . .
C1 N1 C4 108.8(5) . .
C18 N1 C4 117.0(4) . .
C43 N2 C26 114.0(4) . 3_567
C43 N2 C40 104.7(4) . .
C26 N2 C40 111.0(4) 3_567 .
C43 N2 Zr1 108.1(3) . .
C26 N2 Zr1 101.0(3) 3_567 .
C40 N2 Zr1 118.5(3) . .
C24 O1 Zr1 136.1(3) . .
C27 O2 Zr1 129.7(3) . .
O2 Zr1 O2 103.2(2) . 3_567
O2 Zr1 O1 94.13(13) . 3_567
O2 Zr1 O1 145.67(12) 3_567 3_567
O2 Zr1 O1 145.67(12) . .
O2 Zr1 O1 94.13(13) 3_567 .
O1 Zr1 O1 87.49(18) 3_567 .
O2 Zr1 N2 72.43(12) . 3_567
O2 Zr1 N2 99.97(13) 3_567 3_567
O1 Zr1 N2 113.56(13) 3_567 3_567
O1 Zr1 N2 75.53(13) . 3_567
O2 Zr1 N2 99.96(13) . .
O2 Zr1 N2 72.42(12) 3_567 .
O1 Zr1 N2 75.53(13) 3_567 .
O1 Zr1 N2 113.56(13) . .
N2 Zr1 N2 168.1(2) 3_567 .
C5 O3 H1O 104(7) . .

loop_
_geom_bond_atom_site_label_1
_geom_bond_atom_site_label_2
_geom_bond_distance
_geom_bond_site_symmetry_2
C12 C13 1.3900 .
C12 C17 1.3900 .
C12 C5 1.546(7) .
C13 C14 1.3900 .
C13 H13 0.9500 .
C14 C15 1.3900 .
C14 H14 0.9500 .
C15 C16 1.3900 .
C15 H15 0.9500 .
C16 C17 1.3900 .
C16 H16 0.9500 .
C17 H17 0.9500 .
C1 N1 1.458(7) .
C1 C2 1.466(10) .
C1 H1A 0.9900 .
C1 H1B 0.9900 .
C2 C3 1.507(10) .
C2 H2A 0.9900 .
C2 H2B 0.9900 .
C3 C4 1.542(8) .
C3 H3A 0.9900 .
C3 H3B 0.9900 .
C4 N1 1.480(7) .
C4 C5 1.549(7) .
C4 H4 1.0000 .
C5 O3 1.422(7) .
C5 C6 1.512(8) .
C6 C11 1.389(8) .
C6 C7 1.396(8) .
C7 C8 1.381(8) .
C7 H7 0.9500 .
C8 C9 1.365(9) .
C8 H8 0.9500 .
C9 C10 1.364(9) .
C9 H9 0.9500 .
C10 C11 1.363(8) .
C10 H10 0.9500 .
C11 H11 0.9500 .
C18 N1 1.461(7) .
C18 C19 1.515(9) .
C18 H18A 0.9900 .
C18 H18B 0.9900 .
C19 C20 1.396(8) .
C19 C24 1.400(7) .
C20 C21 1.378(8) .
C20 H20 0.9500 .
C21 C22 1.390(8) .
C21 C25 1.508(9) .
C22 C23 1.373(8) .
C22 H22 0.9500 .
C23 C24 1.408(7) .
C23 C26 1.507(7) .
C24 O1 1.342(6) .
C25 H25A 0.9800 .
C25 H25B 0.9800 .
C25 H25C 0.9800 .
C26 N2 1.486(7) 3_567
C26 H26A 0.9900 .
C26 H26B 0.9900 .
C27 O2 1.414(6) .
C27 C34 1.525(8) .
C27 C43 1.537(8) 3_567
C27 C28 1.545(8) .
C28 C33 1.379(8) .
C28 C29 1.388(8) .
C29 C30 1.374(9) .
C29 H29 0.9500 .
C30 C31 1.391(11) .
C30 H30 0.9500 .
C31 C32 1.383(11) .
C31 H31 0.9500 .
C32 C33 1.363(9) .
C32 H32 0.9500 .
C33 H33 0.9500 .
C34 C39 1.372(8) .
C34 C35 1.394(7) .
C35 C36 1.381(8) .
C35 H35 0.9500 .
C36 C37 1.350(9) .
C36 H36 0.9500 .
C37 C38 1.371(9) .
C37 H37 0.9500 .
C38 C39 1.397(9) .
C38 H38 0.9500 .
C39 H39 0.9500 .
C40 N2 1.501(6) .
C40 C41 1.511(8) .
C40 H40A 0.9900 .
C40 H40B 0.9900 .
C41 C42 1.523(8) .
C41 H41A 0.9900 .
C41 H41B 0.9900 .
C42 C43 1.530(8) .
C42 H42A 0.9900 .
C42 H42B 0.9900 .
C43 N2 1.480(7) .
C43 C27 1.537(8) 3_567
C43 H43 1.0000 .
N2 C26 1.486(7) 3_567
N2 Zr1 2.384(4) .
O1 Zr1 2.033(3) .
O2 Zr1 1.995(3) .
Zr1 O2 1.995(3) 3_567
Zr1 O1 2.033(3) 3_567
Zr1 N2 2.384(4) 3_567
O3 H1O 0.65(7) .

loop_
_geom_torsion_atom_site_label_1
_geom_torsion_atom_site_label_2
_geom_torsion_atom_site_label_3
_geom_torsion_atom_site_label_4
_geom_torsion
_geom_torsion_site_symmetry_1
_geom_torsion_site_symmetry_4
C17 C12 C13 C14 0.0 . .
C5 C12 C13 C14 178.8(4) . .
C12 C13 C14 C15 0.0 . .
C13 C14 C15 C16 0.0 . .
C14 C15 C16 C17 0.0 . .
C15 C16 C17 C12 0.0 . .
C13 C12 C17 C16 0.0 . .
C5 C12 C17 C16 -178.8(4) . .
N1 C1 C2 C3 29.4(8) . .
C1 C2 C3 C4 -21.0(8) . .
C2 C3 C4 N1 4.9(6) . .
C2 C3 C4 C5 -112.8(6) . .
C13 C12 C5 O3 178.6(3) . .
C17 C12 C5 O3 -2.6(5) . .
C13 C12 C5 C6 -64.7(5) . .
C17 C12 C5 C6 114.1(4) . .
C13 C12 C5 C4 60.3(5) . .
C17 C12 C5 C4 -120.9(4) . .
N1 C4 C5 O3 -51.0(6) . .
C3 C4 C5 O3 65.5(6) . .
N1 C4 C5 C6 -168.8(4) . .
C3 C4 C5 C6 -52.3(6) . .
N1 C4 C5 C12 70.0(5) . .
C3 C4 C5 C12 -173.6(5) . .
O3 C5 C6 C11 -156.1(5) . .
C12 C5 C6 C11 84.9(6) . .
C4 C5 C6 C11 -38.9(7) . .
O3 C5 C6 C7 29.5(7) . .
C12 C5 C6 C7 -89.4(6) . .
C4 C5 C6 C7 146.7(5) . .
C11 C6 C7 C8 0.5(8) . .
C5 C6 C7 C8 175.2(5) . .
C6 C7 C8 C9 -1.5(9) . .
C7 C8 C9 C10 1.4(9) . .
C8 C9 C10 C11 -0.3(9) . .
C9 C10 C11 C6 -0.7(9) . .
C7 C6 C11 C10 0.6(8) . .
C5 C6 C11 C10 -173.9(5) . .
N1 C18 C19 C20 76.7(7) . .
N1 C18 C19 C24 -105.0(6) . .
C24 C19 C20 C21 -1.6(10) . .
C18 C19 C20 C21 176.7(7) . .
C19 C20 C21 C22 -1.8(11) . .
C19 C20 C21 C25 -179.7(8) . .
C20 C21 C22 C23 2.0(10) . .
C25 C21 C22 C23 179.9(7) . .
C21 C22 C23 C24 1.2(9) . .
C21 C22 C23 C26 -177.6(6) . .
C20 C19 C24 O1 -178.4(5) . .
C18 C19 C24 O1 3.2(7) . .
C20 C19 C24 C23 4.9(8) . .
C18 C19 C24 C23 -173.5(5) . .
C22 C23 C24 O1 178.5(5) . .
C26 C23 C24 O1 -2.6(7) . .
C22 C23 C24 C19 -4.7(8) . .
C26 C23 C24 C19 174.1(4) . .
C22 C23 C26 N2 138.6(5) . 3_567
C24 C23 C26 N2 -40.3(6) . 3_567
O2 C27 C28 C33 159.6(5) . .
C34 C27 C28 C33 -79.7(6) . .
C43 C27 C28 C33 42.0(7) 3_567 .
O2 C27 C28 C29 -21.9(7) . .
C34 C27 C28 C29 98.9(6) . .
C43 C27 C28 C29 -139.4(5) 3_567 .
C33 C28 C29 C30 1.1(9) . .
C27 C28 C29 C30 -177.5(6) . .
C28 C29 C30 C31 -1.7(10) . .
C29 C30 C31 C32 1.2(12) . .
C30 C31 C32 C33 -0.2(12) . .
C31 C32 C33 C28 -0.4(11) . .
C29 C28 C33 C32 -0.1(9) . .
C27 C28 C33 C32 178.5(6) . .
O2 C27 C34 C39 10.0(7) . .
C43 C27 C34 C39 125.2(6) 3_567 .
C28 C27 C34 C39 -110.2(6) . .
O2 C27 C34 C35 -168.7(5) . .
C43 C27 C34 C35 -53.4(7) 3_567 .
C28 C27 C34 C35 71.1(6) . .
C39 C34 C35 C36 -1.0(9) . .
C27 C34 C35 C36 177.7(6) . .
C34 C35 C36 C37 2.1(10) . .
C35 C36 C37 C38 -2.3(11) . .
C36 C37 C38 C39 1.5(11) . .
C35 C34 C39 C38 0.1(9) . .
C27 C34 C39 C38 -178.6(6) . .
C37 C38 C39 C34 -0.3(10) . .
N2 C40 C41 C42 14.6(6) . .
C40 C41 C42 C43 9.8(6) . .
C41 C42 C43 N2 -30.7(5) . .
C41 C42 C43 C27 -151.1(5) . 3_567
C2 C1 N1 C18 -158.2(6) . .
C2 C1 N1 C4 -26.6(7) . .
C19 C18 N1 C1 50.7(7) . .
C19 C18 N1 C4 -76.7(6) . .
C3 C4 N1 C1 13.1(6) . .
C5 C4 N1 C1 134.9(5) . .
C3 C4 N1 C18 142.5(5) . .
C5 C4 N1 C18 -95.6(5) . .
C42 C43 N2 C26 161.6(4) . 3_567
C27 C43 N2 C26 -76.0(5) 3_567 3_567
C42 C43 N2 C40 40.1(5) . .
C27 C43 N2 C40 162.5(5) 3_567 .
C42 C43 N2 Zr1 -87.0(4) . .
C27 C43 N2 Zr1 35.4(5) 3_567 .
C41 C40 N2 C43 -34.5(5) . .
C41 C40 N2 C26 -158.0(4) . 3_567
C41 C40 N2 Zr1 85.9(5) . .
C19 C24 O1 Zr1 169.9(3) . .
C23 C24 O1 Zr1 -13.3(7) . .
C34 C27 O2 Zr1 146.6(3) . .
C43 C27 O2 Zr1 28.6(6) 3_567 .
C28 C27 O2 Zr1 -94.6(4) . .

loop_
_platon_squeeze_void_nr
_platon_squeeze_void_average_x
_platon_squeeze_void_average_y
_platon_squeeze_void_average_z
_platon_squeeze_void_volume
_platon_squeeze_void_count_electrons
_platon_squeeze_void_content
1 -0.113 -0.002 -0.001 2389 412 ' '
